data_7235035
loop_
_publ_author_name
'Cheng Chen'
'Wan-Ying Zhang'
'Heng-Yun Ye'
'Qiong Ye'
'Da-Wei Fu'

_publ_section_title
;
 Rapid dielectric bistable switching materials without a time/temperature
 responsive blind area in the linarite-like type molecular large-size
 single crystals
;
_journal_name_full 'Journal of Materials Chemistry C'
_journal_page_first 9009
_journal_page_last 9020
_journal_paper_doi 10.1039/C6TC02166B
_journal_volume 4
_journal_year 2016
_chemical_formula_sum 'C6 H12 Br2 Cd N2 O4 S'
_chemical_formula_weight 480.46
_space_group_IT_number 63
_space_group_name_Hall '-C 2c 2'
_space_group_name_H-M_alt 'C m c m'
_symmetry_cell_setting orthorhombic
_symmetry_space_group_name_H-M 'C m c m'
_atom_sites_solution_hydrogens geom
_atom_sites_solution_primary direct
_atom_sites_solution_secondary difmap
_cell_angle_alpha 90.00
_cell_angle_beta 90.00
_cell_angle_gamma 90.00
_cell_formula_units_Z 4
_cell_length_a 9.752(7)
_cell_length_b 17.244(12)
_cell_length_c 7.521(5)
_cell_measurement_temperature 223(2)
_cell_volume 1264.8(15)
_computing_structure_refinement 'SHELXL-97 (Sheldrick, 1997)'
_computing_structure_solution 'SHELXS-97 (Sheldrick, 1990)'
_diffrn_ambient_temperature 223(2)
_diffrn_measured_fraction_theta_full 0.979
_diffrn_measured_fraction_theta_max 0.979
_diffrn_measurement_device_type 'Mercury2 (2x2 bin mode)'
_diffrn_radiation_monochromator graphite
_diffrn_radiation_source 'fine-focus sealed tube'
_diffrn_radiation_type MoK\a
_diffrn_radiation_wavelength 0.71073
_diffrn_reflns_av_R_equivalents 0.0574
_diffrn_reflns_av_sigmaI/netI 0.0484
_diffrn_reflns_limit_h_max 12
_diffrn_reflns_limit_h_min -11
_diffrn_reflns_limit_k_max 22
_diffrn_reflns_limit_k_min -21
_diffrn_reflns_limit_l_max 9
_diffrn_reflns_limit_l_min -9
_diffrn_reflns_number 4479
_diffrn_reflns_theta_full 27.44
_diffrn_reflns_theta_max 27.44
_diffrn_reflns_theta_min 3.59
_exptl_absorpt_coefficient_mu 8.210
_exptl_absorpt_correction_T_max 1.0
_exptl_absorpt_correction_T_min 0.91
_exptl_absorpt_correction_type multi-scan
_exptl_absorpt_process_details 'CrystalClear (Rigaku, 2005)'
_exptl_crystal_colour colourless
_exptl_crystal_density_diffrn 2.523
_exptl_crystal_density_method 'not measured'
_exptl_crystal_description block
_exptl_crystal_F_000 912
_exptl_crystal_size_max 0.10
_exptl_crystal_size_mid 0.03
_exptl_crystal_size_min 0.03
_refine_diff_density_max 1.358
_refine_diff_density_min -1.084
_refine_diff_density_rms 0.423
_refine_ls_extinction_method none
_refine_ls_goodness_of_fit_ref 1.973
_refine_ls_hydrogen_treatment mixed
_refine_ls_matrix_type full
_refine_ls_number_parameters 40
_refine_ls_number_reflns 804
_refine_ls_number_restraints 15
_refine_ls_restrained_S_all 1.954
_refine_ls_R_factor_all 0.0903
_refine_ls_R_factor_gt 0.0838
_refine_ls_shift/su_max 0.000
_refine_ls_shift/su_mean 0.000
_refine_ls_structure_factor_coef Fsqd
_refine_ls_weighting_details 'calc w=1/[\s^2^(Fo^2^)+(0.1000P)^2^+0.0000P] where P=(Fo^2^+2Fc^2^)/3'
_refine_ls_weighting_scheme calc
_refine_ls_wR_factor_gt 0.2475
_refine_ls_wR_factor_ref 0.2546
_reflns_number_gt 711
_reflns_number_total 804
_reflns_threshold_expression >2sigma(I)
_cod_data_source_file J-Mater-Chem-C-2016-4-9009.cif
_cod_data_source_block 14
_cod_original_sg_symbol_H-M Cmcm
_cod_database_code 7235035

loop_
_symmetry_equiv_pos_as_xyz
'x, y, z'
'-x, -y, z+1/2'
'x, -y, -z'
'-x, y, -z+1/2'
'x+1/2, y+1/2, z'
'-x+1/2, -y+1/2, z+1/2'
'x+1/2, -y+1/2, -z'
'-x+1/2, y+1/2, -z+1/2'
'-x, -y, -z'
'x, y, -z-1/2'
'-x, y, z'
'x, -y, z-1/2'
'-x+1/2, -y+1/2, -z'
'x+1/2, y+1/2, -z-1/2'
'-x+1/2, y+1/2, z'
'x+1/2, -y+1/2, z-1/2'

loop_
_atom_site_label
_atom_site_type_symbol
_atom_site_fract_x
_atom_site_fract_y
_atom_site_fract_z
_atom_site_U_iso_or_equiv
_atom_site_adp_type
_atom_site_occupancy
_atom_site_symmetry_multiplicity
_atom_site_calc_flag
_atom_site_refinement_flags
_atom_site_disorder_assembly
_atom_site_disorder_group
Cd1 Cd 0.0000 0.5000 0.5000 0.0139(5) Uani 1 4 d S . .
Br1 Br 0.19687(16) 0.46467(11) 0.2500 0.0263(6) Uani 1 2 d S . .
S1 S 0.0000 0.3277(3) 0.7500 0.0209(8) Uani 1 4 d SU . .
O1 O 0.0000 0.3750(6) 0.5888(15) 0.0209(8) Uani 1 2 d SU . .
O2 O 0.1157(12) 0.2760(6) 0.7500 0.0209(8) Uani 1 2 d SU . .
N1 N 0.6242(15) 0.6804(9) 0.2500 0.029(3) Uani 1 2 d S . .
H1C H 0.7186 0.6807 0.2500 0.034 Uiso 1 2 calc SR . .
C1 C 0.5792(14) 0.6390(8) 0.0916(19) 0.041(3) Uani 1 1 d . . .
H1A H 0.6130 0.5868 0.0910 0.049 Uiso 1 1 d R . .
H1B H 0.6130 0.6650 -0.0125 0.049 Uiso 1 1 d R . .
C3 C 0.5777(15) 0.7610(9) 0.2500 0.017(3) Uani 1 2 d S . .
H3A H 0.6115 0.7874 0.1465 0.021 Uiso 0.50 1 d PR . .

loop_
_atom_site_aniso_label
_atom_site_aniso_U_11
_atom_site_aniso_U_22
_atom_site_aniso_U_33
_atom_site_aniso_U_23
_atom_site_aniso_U_13
_atom_site_aniso_U_12
Cd1 0.0245(10) 0.0065(8) 0.0107(8) 0.0011(5) 0.000 0.000
Br1 0.0232(10) 0.0390(11) 0.0166(9) 0.000 0.000 0.0124(7)
S1 0.0286(15) 0.0098(14) 0.0244(15) 0.000 0.000 0.000
O1 0.0286(15) 0.0098(14) 0.0244(15) 0.000 0.000 0.000
O2 0.0286(15) 0.0098(14) 0.0244(15) 0.000 0.000 0.000
N1 0.023(7) 0.034(9) 0.028(7) 0.000 0.000 0.014(6)
C1 0.067(9) 0.024(6) 0.031(7) -0.011(5) 0.006(7) 0.018(6)
C3 0.012(8) 0.016(7) 0.023(7) 0.000 0.000 0.001(5)

loop_
_atom_type_symbol
_atom_type_description
_atom_type_scat_dispersion_real
_atom_type_scat_dispersion_imag
_atom_type_scat_source
C C 0.0033 0.0016 'International Tables Vol C Tables 4.2.6.8 and 6.1.1.4'
Br Br -0.2901 2.4595 'International Tables Vol C Tables 4.2.6.8 and 6.1.1.4'
Cd Cd -0.8075 1.2024 'International Tables Vol C Tables 4.2.6.8 and 6.1.1.4'
N N 0.0061 0.0033 'International Tables Vol C Tables 4.2.6.8 and 6.1.1.4'
O O 0.0106 0.0060 'International Tables Vol C Tables 4.2.6.8 and 6.1.1.4'
S S 0.1246 0.1234 'International Tables Vol C Tables 4.2.6.8 and 6.1.1.4'
H H 0.0000 0.0000 'International Tables Vol C Tables 4.2.6.8 and 6.1.1.4'

loop_
_geom_angle_atom_site_label_1
_geom_angle_atom_site_label_2
_geom_angle_atom_site_label_3
_geom_angle
_geom_angle_site_symmetry_1
_geom_angle_site_symmetry_3
O1 Cd1 O1 180.00(16) 9_566 .
O1 Cd1 Br1 90.5(2) 9_566 11
O1 Cd1 Br1 89.5(2) . 11
O1 Cd1 Br1 89.5(2) 9_566 3_566
O1 Cd1 Br1 90.5(2) . 3_566
Br1 Cd1 Br1 180.0 11 3_566
O1 Cd1 Br1 90.5(2) 9_566 .
O1 Cd1 Br1 89.5(2) . .
Br1 Cd1 Br1 88.33(7) 11 .
Br1 Cd1 Br1 91.67(7) 3_566 .
O1 Cd1 Br1 89.5(2) 9_566 9_566
O1 Cd1 Br1 90.5(2) . 9_566
Br1 Cd1 Br1 91.67(7) 11 9_566
Br1 Cd1 Br1 88.33(7) 3_566 9_566
Br1 Cd1 Br1 180.0 . 9_566
Cd1 Br1 Cd1 86.06(7) 2_564 .
O2 S1 O2 103.4(9) 11 .
O2 S1 O1 110.2(3) 11 10_557
O2 S1 O1 110.2(3) . 10_557
O2 S1 O1 110.2(3) 11 .
O2 S1 O1 110.2(3) . .
O1 S1 O1 112.2(9) 10_557 .
S1 O1 Cd1 141.1(7) . .
C1 N1 C1 109.8(17) . 10_556
C1 N1 C3 111.8(9) . .
C1 N1 C3 111.8(9) 10_556 .
C1 N1 H1C 107.7 . .
C1 N1 H1C 107.7 10_556 .
C3 N1 H1C 107.7 . .
N1 C1 C1 107.5(8) . 11_655
N1 C1 H1A 111.1 . .
C1 C1 H1A 110.1 11_655 .
N1 C1 H1B 109.7 . .
C1 C1 H1B 110.1 11_655 .
H1A C1 H1B 108.4 . .
N1 C3 C3 108.1(8) . 11_655
N1 C3 H3A 110.1 . .
C3 C3 H3A 110.1 11_655 .

loop_
_geom_bond_atom_site_label_1
_geom_bond_atom_site_label_2
_geom_bond_distance
_geom_bond_site_symmetry_2
Cd1 O1 2.257(11) 9_566
Cd1 O1 2.257(11) .
Cd1 Br1 2.7555(17) 11
Cd1 Br1 2.7555(17) 3_566
Cd1 Br1 2.7555(17) .
Cd1 Br1 2.7555(17) 9_566
Br1 Cd1 2.7555(17) 2_564
S1 O2 1.438(12) 11
S1 O2 1.438(12) .
S1 O1 1.460(11) 10_557
S1 O1 1.460(11) .
N1 C1 1.456(16) .
N1 C1 1.456(16) 10_556
N1 C3 1.46(2) .
N1 H1C 0.9200 .
C1 C1 1.55(3) 11_655
C1 H1A 0.9600 .
C1 H1B 0.9600 .
C3 C3 1.52(3) 11_655
C3 H3A 0.9600 .

loop_
_geom_hbond_atom_site_label_D
_geom_hbond_atom_site_label_H
_geom_hbond_atom_site_label_A
_geom_hbond_distance_DH
_geom_hbond_distance_HA
_geom_hbond_distance_DA
_geom_hbond_angle_DHA
_geom_hbond_site_symmetry_A
N1 H1C O2 0.92 1.78 2.64(2) 155.5 9_666
